data_9011775
loop_
_publ_author_name
'Rastsvetaeva, R. K.'
'Andrianov, V. I.'
'Genkina, E. A.'
'Sokolova, T. N.'
'Kashaev, A. A.'

_publ_section_title
;Crystal structure of volkovskite KCa4B22O32(OH)10Cl*4H2O from Nepkii deposit
 (E. Siberia) Locality: Eastern Siberia
;
_journal_name_full Kristallografiya
_journal_page_first 326
_journal_page_last 333
_journal_volume 37
_journal_year 1992
_chemical_compound_source 'Eastern Siberia'
_chemical_formula_sum 'B22 Ca4 Cl H36 K O46'
_chemical_name_mineral Volkovskite
_space_group_IT_number 1
_symmetry_space_group_name_Hall 'P 1'
_symmetry_space_group_name_H-M 'P 1'
_cell_angle_alpha 95.68
_cell_angle_beta 119.6
_cell_angle_gamma 90.59
_cell_formula_units_Z 1
_cell_length_a 6.50
_cell_length_b 23.96
_cell_length_c 6.62
_cell_volume 889.957
_database_code_amcsd 0014191
_exptl_crystal_density_diffrn 2.323
_cod_original_formula_sum 'K Ca4 B22 O46 Cl H36'
_cod_database_code 9011775

loop_
_space_group_symop_operation_xyz
x,y,z

loop_
_atom_site_label
_atom_site_fract_x
_atom_site_fract_y
_atom_site_fract_z
_atom_site_U_iso_or_equiv
_atom_site_type_symbol
_atom_site_attached_hydrogens
K 0.02270 0.02300 0.03670 0.04534 K 0
Ca1 0.81400 0.16530 0.65910 0.03420 Ca 0
Ca2 0.71820 0.58180 0.39040 0.03204 Ca 0
Ca3 0.49720 0.90700 0.02210 0.03293 Ca 0
Ca4 0.19260 0.48900 0.34510 0.03141 Ca 0
B1 0.04200 0.61160 0.08200 0.03166 B 0
B2 0.99100 0.89030 0.10800 0.03166 B 0
B3 0.30300 0.59990 0.90300 0.03166 B 0
B4 0.39500 0.91710 0.42700 0.03040 B 0
B5 0.76700 0.47150 0.84000 0.03040 B 0
B6 0.40100 0.16090 0.15500 0.03166 B 0
B7 0.24100 0.26510 0.56200 0.04179 B 0
B8 0.70900 0.15440 0.05800 0.03166 B 0
B9 0.22100 0.61270 0.50800 0.03166 B 0
B10 0.16400 0.70100 0.33100 0.03926 B 0
B11 0.57300 0.37010 0.17200 0.03800 B 0
B12 0.08100 0.48060 0.74800 0.03166 B 0
B13 0.87200 0.80440 0.82000 0.04053 B 0
B14 0.49700 0.45960 0.00600 0.03293 B 0
B15 0.13800 0.17190 0.33600 0.03546 B 0
B16 0.61200 0.59050 0.80300 0.03040 B 0
B17 0.84000 0.28940 0.74800 0.03800 B 0
B18 0.31700 0.17910 0.76300 0.03293 B 0
B19 0.81300 0.89790 0.68600 0.03420 B 0
B20 0.45600 0.78270 0.98300 0.03926 B 0
B21 0.67800 0.45820 0.43300 0.03293 B 0
B22 0.08100 0.91060 0.51900 0.02913 B 0
O1 0.13900 0.15320 0.53900 0.03166 O 0
O2 0.81800 0.91520 0.90500 0.03293 O 0
O3 0.03600 0.91640 0.70200 0.03546 O 0
O4 0.04200 0.58740 0.28000 0.03166 O 0
O5 0.91800 0.48790 0.52300 0.03293 O 0
O6 0.60400 0.46780 0.61000 0.03166 O 0
O7 0.14100 0.60330 0.67600 0.03166 O 0
O9 0.83800 0.58910 0.85600 0.03293 O 0
O10 0.54100 0.59870 0.96900 0.03293 O 0
O11 0.32100 0.91560 0.59100 0.03420 O 0
O12 0.24500 0.16700 0.93400 0.03546 O 0
O13 0.03600 0.67300 0.11100 0.03420 O 0
O14 0.78400 0.83570 0.63900 0.03673 O 0
O16 0.23300 0.91430 0.19500 0.03420 O 0
O17 0.72300 0.47520 0.02000 0.03293 O 0
O18 0.35200 0.15590 0.33300 0.03546 O 0
O19 0.27400 0.67240 0.52300 0.03673 O 0
O20 0.44500 0.58290 0.57100 0.03166 O 0
O21 0.62200 0.92140 0.48700 0.03420 O 0
O22 0.51200 0.48370 0.22700 0.03293 O 0
O23 0.00800 0.47230 0.90800 0.03166 O 0
O24 0.64100 0.15870 0.22700 0.03293 O 0
O25 0.92000 0.90140 0.29000 0.03420 O 0
O27 0.25400 0.59600 0.07800 0.03166 O 0
O28 -0.01800 0.82830 0.04900 0.03673 O 0
O30 0.55500 0.15790 0.83100 0.03420 O 0
O31 0.93600 0.14620 0.11400 0.03166 O 0
O32 0.13000 0.23410 0.34700 0.03546 O 0
O33 0.33700 0.24130 0.76300 0.04053 O 0
O34 0.70100 0.39820 0.39000 0.03546 O 0
O37 0.30700 0.48120 0.80100 0.03293 O 0
O42 0.46100 0.39740 0.97600 0.03546 O 0
O-H8 0.90300 0.25420 0.91200 0.04306 O 1
O-H15 0.53300 0.81720 0.18300 0.04306 O 1
O-H26 0.36900 0.81200 0.79600 0.04559 O 1
O-H29 0.57100 0.31260 0.15900 0.04939 O 1
O-H35 0.86000 0.74730 0.77200 0.05066 O 1
O-H36 0.24400 0.32290 0.56500 0.04939 O 1
O-H38 0.73700 0.25980 0.53100 0.04559 O 1
O-H40 0.86600 0.34620 0.79100 0.05066 O 1
O-H41 0.18700 0.75810 0.37300 0.05066 O 1
O-H45 0.46700 0.72610 0.97300 0.05319 O 1
Cl 0.52880 0.02240 0.06270 0.04382 Cl 0
Wat39 0.71700 0.67780 0.38600 0.04813 O 2
Wat43 0.73600 0.06550 0.60100 0.04686 O 2
Wat44 0.27600 0.04220 0.52300 0.05826 O 2
Wat46 0.13800 0.39360 0.24900 0.04813 O 2
H1 -0.01000 0.24300 0.05000 0.04306 H 0
H2 0.61000 0.81300 0.34000 0.04306 H 0
H3 0.30000 0.79500 0.63000 0.04559 H 0
H4 0.48000 0.28900 0.02000 0.04939 H 0
H5 0.93000 0.72600 0.88000 0.05066 H 0
H6 0.31000 0.34800 0.71000 0.04939 H 0
H7 0.68000 0.27600 0.40000 0.04559 H 0
H8 0.78000 0.35500 0.65000 0.05066 H 0
H9 0.09000 0.77700 0.27000 0.05066 H 0
H10 0.39000 0.70900 0.81000 0.05319 H 0
H11 0.78000 0.69900 0.53000 0.04813 H 0
H12 0.65000 0.68400 0.25000 0.04813 H 0
H13 0.58000 0.05800 0.57000 0.04686 H 0
H14 0.68000 0.05100 0.43000 0.04686 H 0
H15 0.22000 0.07700 0.63000 0.05826 H 0
H16 0.33000 0.02700 0.67000 0.05826 H 0
H17 0.21000 0.37000 0.38000 0.04813 H 0
H18 0.05000 0.37700 0.09000 0.04813 H 0

loop_
_cod_changelog_entry_id
_cod_changelog_entry_author
_cod_changelog_entry_date
_cod_changelog_entry_text
1
;cod-tools version 3.8.0
Id: cif_guess_AMCSD_atom_types 9574 2023-05-10 09:00:05Z saulius
;
2023-05-10T18:53:24+03:00
;Derived atom types and hydrogen counts
from atom names that follow the AMCSD naming convention
(Wat == water, O-H == hydroxyl).
;

loop_
_cod_related_entry_id
_cod_related_entry_database
_cod_related_entry_code
1 AMCSD 0014191
